data_1100150
loop_
_publ_author_name
'Carballo, Rosa'
'Covelo, Berta'
'Vazquez-Lopez, Ezequiel M.'
'Garcia-Martinez, Emilia'

_publ_section_title
;
 Unexpected formation and crystal structures of the mixed ligand
 complexes [Cu(OAc)(bipy)2]Cl.4H2O.1/2MeOH and [Co(OH2)2(phen)2](AcO)2.
 6H2O
;
_journal_name_full 'Z. Anorg. Allg. Chem.'
_journal_page_first 244
_journal_page_last 248
_journal_paper_doi 10.1002/zaac.200390039
_journal_volume 629
_journal_year 2003
_chemical_formula_sum 'C22.5 H29 Cl Cu N4 O6.5'
_chemical_formula_weight 558.49
_chemical_name_systematic
;
 (Acetato-O)-bis(2,2'-bipyridine-N,N')copper(II) chloride
 tetrahydrate methanol hemisolvate
;
_space_group_IT_number 2
_symmetry_cell_setting triclinic
_symmetry_space_group_name_Hall '-P 1'
_symmetry_space_group_name_H-M 'P -1'
_atom_sites_solution_hydrogens geom
_atom_sites_solution_primary direct
_atom_sites_solution_secondary difmap
_cell_angle_alpha 96.512(2)
_cell_angle_beta 104.786(2)
_cell_angle_gamma 92.260(2)
_cell_formula_units_Z 2
_cell_length_a 8.8328(8)
_cell_length_b 10.5365(10)
_cell_length_c 14.4604(14)
_cell_measurement_reflns_used ?
_cell_measurement_temperature 293(2)
_cell_measurement_theta_max ?
_cell_measurement_theta_min ?
_cell_volume 1289.5(2)
_diffrn_ambient_temperature 293(2)
_diffrn_detector_area_resol_mean ?
_diffrn_measured_fraction_theta_full 0.881
_diffrn_measured_fraction_theta_max 0.881
_diffrn_measurement_device_type 'CCD area detector'
_diffrn_measurement_method 'phi and omega scans'
_diffrn_radiation_monochromator graphite
_diffrn_radiation_source 'fine-focus sealed tube'
_diffrn_radiation_type MoK\a
_diffrn_radiation_wavelength 0.71073
_diffrn_reflns_av_R_equivalents 0.0452
_diffrn_reflns_av_sigmaI/netI 0.0641
_diffrn_reflns_limit_h_max 11
_diffrn_reflns_limit_h_min -11
_diffrn_reflns_limit_k_max 13
_diffrn_reflns_limit_k_min -13
_diffrn_reflns_limit_l_max 10
_diffrn_reflns_limit_l_min -18
_diffrn_reflns_number 7881
_diffrn_reflns_theta_full 28.04
_diffrn_reflns_theta_max 28.04
_diffrn_reflns_theta_min 1.47
_diffrn_standards_decay_% ?
_diffrn_standards_interval_count ?
_diffrn_standards_interval_time ?
_diffrn_standards_number ?
_exptl_absorpt_coefficient_mu 0.996
_exptl_absorpt_correction_T_max 1.0000
_exptl_absorpt_correction_T_min 0.8284
_exptl_absorpt_correction_type SADABS
_exptl_absorpt_process_details ?
_exptl_crystal_colour blue
_exptl_crystal_density_diffrn 1.438
_exptl_crystal_density_meas ?
_exptl_crystal_density_method 'not measured'
_exptl_crystal_description prism
_exptl_crystal_F_000 580
_exptl_crystal_size_max .38
_exptl_crystal_size_mid .34
_exptl_crystal_size_min .17
_refine_diff_density_max 1.126
_refine_diff_density_min -0.770
_refine_diff_density_rms 0.093
_refine_ls_extinction_coef ?
_refine_ls_extinction_method none
_refine_ls_goodness_of_fit_ref 1.016
_refine_ls_hydrogen_treatment mixed
_refine_ls_matrix_type full
_refine_ls_number_parameters 322
_refine_ls_number_reflns 5513
_refine_ls_number_restraints 0
_refine_ls_restrained_S_all 1.016
_refine_ls_R_factor_all 0.0812
_refine_ls_R_factor_gt 0.0611
_refine_ls_shift/su_max 0.000
_refine_ls_shift/su_mean 0.000
_refine_ls_structure_factor_coef Fsqd
_refine_ls_weighting_details 'calc w=1/[\s^2^(Fo^2^)+(0.1100P)^2^+0.0000P] where P=(Fo^2^+2Fc^2^)/3'
_refine_ls_weighting_scheme calc
_refine_ls_wR_factor_gt 0.1712
_refine_ls_wR_factor_ref 0.1822
_reflns_number_gt 3912
_reflns_number_total 5513
_reflns_threshold_expression >2sigma(I)
_cod_depositor_comments
;
The following automatic conversions were performed:
'_symmetry_cell_setting' value 'Triclinic' changed to 'triclinic'
according to '/home/saulius/struct/CIF-dictionaries/cif_core.dic'
dictionary named 'cif_core.dic' version 2.4.1 from 2010-06-29.

Automatic conversion script
Id: cif_fix_enum 1527 2010-12-29 10:47:43Z saulius 
;
_cod_original_sg_symbol_H-M P-1
_cod_original_formula_sum 'C22.50 H29 Cl Cu N4 O6.50'
_cod_database_code 1100150

loop_
_symmetry_equiv_pos_as_xyz
'x, y, z'
'-x, -y, -z'

loop_
_atom_site_label
_atom_site_type_symbol
_atom_site_fract_x
_atom_site_fract_y
_atom_site_fract_z
_atom_site_U_iso_or_equiv
_atom_site_adp_type
_atom_site_occupancy
_atom_site_symmetry_multiplicity
_atom_site_calc_flag
_atom_site_refinement_flags
_atom_site_disorder_assembly
_atom_site_disorder_group
Cu Cu 0.97199(6) 0.51543(4) 0.25564(3) 0.04067(18) Uani 1 1 d . . .
N1 N 0.9850(4) 0.3746(3) 0.1513(2) 0.0437(7) Uani 1 1 d . . .
N2 N 0.8033(4) 0.5710(3) 0.1282(2) 0.0445(8) Uani 1 1 d . . .
C1 C 1.0791(5) 0.2778(4) 0.1673(3) 0.0518(10) Uani 1 1 d . . .
H1 H 1.1355 0.2715 0.2302 0.062 Uiso 1 1 calc R . .
C2 C 1.0953(6) 0.1883(4) 0.0949(4) 0.0614(12) Uani 1 1 d . . .
H2 H 1.1620 0.1228 0.1083 0.074 Uiso 1 1 calc R . .
C3 C 1.0116(6) 0.1969(4) 0.0021(4) 0.0607(12) Uani 1 1 d . . .
H3 H 1.0206 0.1371 -0.0483 0.073 Uiso 1 1 calc R . .
C4 C 0.9146(6) 0.2947(4) -0.0153(3) 0.0533(10) Uani 1 1 d . . .
H4 H 0.8572 0.3015 -0.0779 0.064 Uiso 1 1 calc R . .
C5 C 0.9020(5) 0.3830(4) 0.0600(3) 0.0411(8) Uani 1 1 d . . .
C6 C 0.8007(5) 0.4912(4) 0.0475(3) 0.0427(9) Uani 1 1 d . . .
C7 C 0.7068(6) 0.5132(5) -0.0412(3) 0.0577(11) Uani 1 1 d . . .
H7 H 0.7068 0.4592 -0.0967 0.069 Uiso 1 1 calc R . .
C8 C 0.6141(6) 0.6146(6) -0.0466(4) 0.0719(14) Uani 1 1 d . . .
H8 H 0.5507 0.6299 -0.1057 0.086 Uiso 1 1 calc R . .
C9 C 0.6158(6) 0.6948(5) 0.0375(4) 0.0676(14) Uani 1 1 d . . .
H9 H 0.5521 0.7631 0.0358 0.081 Uiso 1 1 calc R . .
C10 C 0.7139(5) 0.6702(4) 0.1227(4) 0.0547(11) Uani 1 1 d . . .
H10 H 0.7180 0.7248 0.1787 0.066 Uiso 1 1 calc R . .
N3 N 0.9647(4) 0.6378(3) 0.3707(2) 0.0441(8) Uani 1 1 d . . .
N4 N 0.8150(4) 0.4155(3) 0.3049(2) 0.0416(7) Uani 1 1 d . . .
C11 C 1.0503(6) 0.7510(4) 0.3998(4) 0.0594(12) Uani 1 1 d . . .
H11 H 1.1119 0.7794 0.3618 0.071 Uiso 1 1 calc R . .
C12 C 1.0488(7) 0.8250(4) 0.4836(4) 0.0713(15) Uani 1 1 d . . .
H12 H 1.1080 0.9030 0.5018 0.086 Uiso 1 1 calc R . .
C13 C 0.9591(7) 0.7831(5) 0.5405(4) 0.0687(14) Uani 1 1 d . . .
H13 H 0.9592 0.8316 0.5984 0.082 Uiso 1 1 calc R . .
C14 C 0.8678(6) 0.6672(4) 0.5109(3) 0.0584(12) Uani 1 1 d . . .
H14 H 0.8042 0.6382 0.5475 0.070 Uiso 1 1 calc R . .
C15 C 0.8749(5) 0.5969(4) 0.4256(3) 0.0417(9) Uani 1 1 d . . .
C16 C 0.7876(5) 0.4732(4) 0.3871(3) 0.0422(9) Uani 1 1 d . . .
C17 C 0.6784(6) 0.4182(5) 0.4271(3) 0.0563(11) Uani 1 1 d . . .
H17 H 0.6619 0.4580 0.4841 0.068 Uiso 1 1 calc R . .
C18 C 0.5937(6) 0.3049(5) 0.3829(4) 0.0661(13) Uani 1 1 d . . .
H18 H 0.5190 0.2679 0.4088 0.079 Uiso 1 1 calc R . .
C19 C 0.6234(6) 0.2486(5) 0.2996(4) 0.0651(13) Uani 1 1 d . . .
H19 H 0.5692 0.1717 0.2685 0.078 Uiso 1 1 calc R . .
C20 C 0.7335(5) 0.3058(4) 0.2620(3) 0.0524(10) Uani 1 1 d . . .
H20 H 0.7514 0.2669 0.2051 0.063 Uiso 1 1 calc R . .
O1 O 1.1598(3) 0.6092(3) 0.2398(2) 0.0541(7) Uani 1 1 d . . .
O2 O 1.2801(4) 0.4855(3) 0.3440(2) 0.0656(9) Uani 1 1 d . . .
C21 C 1.2826(5) 0.5727(4) 0.2952(3) 0.0491(10) Uani 1 1 d . . .
C22 C 1.4349(6) 0.6474(6) 0.3003(5) 0.0818(17) Uani 1 1 d . . .
H22A H 1.4147 0.7123 0.2580 0.123 Uiso 1 1 calc R . .
H22B H 1.5065 0.5904 0.2809 0.123 Uiso 1 1 calc R . .
H22C H 1.4803 0.6870 0.3653 0.123 Uiso 1 1 calc R . .
Cl Cl 1.41041(18) 0.94836(16) 0.14508(11) 0.0850(4) Uani 1 1 d . . .
O3 O 0.6923(5) 0.9061(4) 0.3277(3) 0.0981(13) Uani 1 1 d . . .
O4 O 1.9181(6) 0.9976(5) 0.2423(4) 0.1106(16) Uani 1 1 d . . .
O5 O 0.6973(5) 0.0694(4) 0.0846(3) 0.0960(13) Uani 1 1 d . . .
O6 O 0.2396(8) 0.0172(8) 0.3040(5) 0.172(3) Uani 1 1 d . . .
C71 C 0.5000 0.0000 0.5000 0.124(4) Uani 1 2 d S . .
O7 O 0.3776(12) 0.0771(13) 0.4936(8) 0.128(4) Uani 0.50 1 d P . .
H70 H 0.3271 0.0730 0.4371 0.192 Uiso 0.50 1 calc PR . .

loop_
_atom_site_aniso_label
_atom_site_aniso_U_11
_atom_site_aniso_U_22
_atom_site_aniso_U_33
_atom_site_aniso_U_23
_atom_site_aniso_U_13
_atom_site_aniso_U_12
Cu 0.0441(3) 0.0455(3) 0.0330(3) 0.00375(19) 0.0120(2) 0.0012(2)
N1 0.0473(19) 0.0475(17) 0.0392(18) 0.0076(14) 0.0157(15) 0.0046(15)
N2 0.0462(18) 0.0505(18) 0.0400(18) 0.0062(15) 0.0167(15) 0.0047(15)
C1 0.055(3) 0.052(2) 0.052(3) 0.013(2) 0.017(2) 0.009(2)
C2 0.069(3) 0.048(2) 0.075(3) 0.009(2) 0.031(3) 0.012(2)
C3 0.075(3) 0.050(2) 0.059(3) -0.009(2) 0.029(3) -0.001(2)
C4 0.061(3) 0.057(2) 0.041(2) -0.002(2) 0.019(2) -0.004(2)
C5 0.044(2) 0.0451(19) 0.037(2) 0.0030(16) 0.0160(17) -0.0035(16)
C6 0.040(2) 0.055(2) 0.0348(19) 0.0071(17) 0.0125(17) -0.0032(17)
C7 0.059(3) 0.073(3) 0.039(2) 0.009(2) 0.007(2) 0.002(2)
C8 0.056(3) 0.095(4) 0.064(3) 0.035(3) 0.004(3) 0.013(3)
C9 0.060(3) 0.065(3) 0.085(4) 0.028(3) 0.021(3) 0.024(2)
C10 0.055(3) 0.052(2) 0.062(3) 0.009(2) 0.022(2) 0.011(2)
N3 0.0443(18) 0.0428(17) 0.0420(18) -0.0006(15) 0.0083(15) 0.0022(14)
N4 0.0444(18) 0.0453(17) 0.0333(16) 0.0030(14) 0.0084(14) -0.0005(14)
C11 0.063(3) 0.048(2) 0.065(3) 0.004(2) 0.016(2) 0.002(2)
C12 0.080(4) 0.044(2) 0.074(4) -0.012(2) -0.001(3) 0.006(2)
C13 0.088(4) 0.062(3) 0.047(3) -0.010(2) 0.007(3) 0.017(3)
C14 0.076(3) 0.062(3) 0.039(2) 0.004(2) 0.017(2) 0.020(2)
C15 0.046(2) 0.046(2) 0.0298(18) 0.0023(16) 0.0043(17) 0.0113(17)
C16 0.042(2) 0.054(2) 0.0321(19) 0.0098(17) 0.0092(16) 0.0099(17)
C17 0.062(3) 0.069(3) 0.048(2) 0.011(2) 0.029(2) 0.011(2)
C18 0.061(3) 0.077(3) 0.068(3) 0.012(3) 0.031(3) -0.005(2)
C19 0.060(3) 0.060(3) 0.069(3) 0.007(2) 0.009(3) -0.015(2)
C20 0.056(3) 0.054(2) 0.044(2) 0.000(2) 0.013(2) -0.004(2)
O1 0.0497(17) 0.0678(19) 0.0455(16) 0.0128(15) 0.0121(14) 0.0001(14)
O2 0.075(2) 0.076(2) 0.0479(18) 0.0159(17) 0.0171(17) 0.0003(18)
C21 0.051(2) 0.060(2) 0.037(2) 0.003(2) 0.0152(19) 0.000(2)
C22 0.050(3) 0.107(4) 0.084(4) 0.027(4) 0.007(3) -0.014(3)
Cl 0.0760(9) 0.1021(11) 0.0744(9) 0.0003(8) 0.0207(8) 0.0004(8)
O3 0.089(3) 0.109(3) 0.098(3) 0.027(3) 0.021(3) 0.000(3)
O4 0.091(3) 0.129(4) 0.112(4) 0.023(3) 0.027(3) -0.004(3)
O5 0.089(3) 0.115(3) 0.075(3) 0.000(2) 0.016(2) -0.021(3)
O6 0.132(5) 0.270(9) 0.120(5) 0.047(6) 0.036(4) 0.023(6)
C71 0.138(11) 0.164(11) 0.065(6) 0.046(7) 0.009(7) -0.030(9)
O7 0.093(7) 0.217(13) 0.089(7) 0.036(8) 0.034(6) 0.067(8)

loop_
_atom_type_symbol
_atom_type_description
_atom_type_scat_dispersion_real
_atom_type_scat_dispersion_imag
_atom_type_scat_source
C C 0.0033 0.0016 'International Tables Vol C Tables 4.2.6.8 and 6.1.1.4'
H H 0.0000 0.0000 'International Tables Vol C Tables 4.2.6.8 and 6.1.1.4'
N N 0.0061 0.0033 'International Tables Vol C Tables 4.2.6.8 and 6.1.1.4'
O O 0.0106 0.0060 'International Tables Vol C Tables 4.2.6.8 and 6.1.1.4'
Cu Cu 0.3201 1.2651 'International Tables Vol C Tables 4.2.6.8 and 6.1.1.4'
Cl Cl 0.1484 0.1585 'International Tables Vol C Tables 4.2.6.8 and 6.1.1.4'

loop_
_geom_angle_atom_site_label_1
_geom_angle_atom_site_label_2
_geom_angle_atom_site_label_3
_geom_angle
_geom_angle_site_symmetry_1
_geom_angle_site_symmetry_3
_geom_angle_publ_flag
O1 Cu N3 92.28(13) . . ?
O1 Cu N1 90.88(13) . . ?
N3 Cu N1 172.56(13) . . ?
O1 Cu N4 165.63(12) . . ?
N3 Cu N4 80.36(13) . . ?
N1 Cu N4 95.07(13) . . ?
O1 Cu N2 97.05(12) . . ?
N3 Cu N2 108.17(13) . . ?
N1 Cu N2 78.08(13) . . ?
N4 Cu N2 96.97(13) . . ?
O1 Cu O2 52.56(11) . . ?
N3 Cu O2 88.50(12) . . ?
N1 Cu O2 88.08(12) . . ?
N4 Cu O2 114.49(12) . . ?
N2 Cu O2 146.70(11) . . ?
C1 N1 C5 118.6(4) . . ?
C1 N1 Cu 123.3(3) . . ?
C5 N1 Cu 118.0(3) . . ?
C10 N2 C6 119.9(4) . . ?
C10 N2 Cu 128.7(3) . . ?
C6 N2 Cu 111.4(3) . . ?
N1 C1 C2 122.7(4) . . ?
C1 C2 C3 118.8(4) . . ?
C4 C3 C2 119.2(4) . . ?
C3 C4 C5 120.0(4) . . ?
N1 C5 C4 120.7(4) . . ?
N1 C5 C6 115.8(3) . . ?
C4 C5 C6 123.5(4) . . ?
N2 C6 C7 120.3(4) . . ?
N2 C6 C5 116.5(3) . . ?
C7 C6 C5 123.3(4) . . ?
C8 C7 C6 119.8(5) . . ?
C7 C8 C9 119.3(5) . . ?
C10 C9 C8 118.3(4) . . ?
N2 C10 C9 122.4(5) . . ?
C15 N3 C11 119.1(4) . . ?
C15 N3 Cu 115.7(3) . . ?
C11 N3 Cu 125.0(3) . . ?
C20 N4 C16 119.1(4) . . ?
C20 N4 Cu 126.6(3) . . ?
C16 N4 Cu 114.2(3) . . ?
N3 C11 C12 121.8(5) . . ?
C11 C12 C13 119.5(5) . . ?
C12 C13 C14 119.6(5) . . ?
C15 C14 C13 118.1(5) . . ?
N3 C15 C14 122.0(4) . . ?
N3 C15 C16 114.3(3) . . ?
C14 C15 C16 123.7(4) . . ?
N4 C16 C17 120.6(4) . . ?
N4 C16 C15 115.3(3) . . ?
C17 C16 C15 124.1(4) . . ?
C18 C17 C16 120.5(4) . . ?
C19 C18 C17 117.8(4) . . ?
C18 C19 C20 120.1(5) . . ?
N4 C20 C19 121.9(4) . . ?
C21 O1 Cu 109.5(3) . . ?
C21 O2 Cu 74.4(3) . . ?
O2 C21 O1 123.3(4) . . ?
O2 C21 C22 120.9(4) . . ?
O1 C21 C22 115.8(4) . . ?
O6 Cl O5 135.79(17) 1_665 1_665 ?
O6 Cl O5 132.82(16) 1_665 2_765 ?
O5 Cl O5 74.33(12) 1_665 2_765 ?
O6 Cl O3 82.24(16) 1_665 1_655 ?
O5 Cl O3 79.93(12) 1_665 1_655 ?
O5 Cl O3 144.89(13) 2_765 1_655 ?
O4 O3 O7 140.3(3) 1_455 2_666 ?
O6 O4 O5 134.9(3) 1_765 1_665 ?
O7 C71 O7 179.999(4) 2_656 . ?

loop_
_geom_bond_atom_site_label_1
_geom_bond_atom_site_label_2
_geom_bond_distance
_geom_bond_site_symmetry_2
_geom_bond_publ_flag
Cu O1 1.974(3) . ?
Cu N3 2.002(3) . ?
Cu N1 2.021(3) . ?
Cu N4 2.024(3) . ?
Cu N2 2.207(3) . ?
Cu O2 2.742(4) . ?
N1 C1 1.344(5) . ?
N1 C5 1.351(5) . ?
N2 C10 1.332(5) . ?
N2 C6 1.353(5) . ?
C1 C2 1.367(6) . ?
C2 C3 1.371(7) . ?
C3 C4 1.371(7) . ?
C4 C5 1.379(6) . ?
C5 C6 1.476(6) . ?
C6 C7 1.388(6) . ?
C7 C8 1.368(7) . ?
C8 C9 1.396(8) . ?
C9 C10 1.371(7) . ?
N3 C15 1.347(5) . ?
N3 C11 1.350(6) . ?
N4 C20 1.335(5) . ?
N4 C16 1.355(5) . ?
C11 C12 1.368(7) . ?
C12 C13 1.374(8) . ?
C13 C14 1.397(7) . ?
C14 C15 1.382(6) . ?
C15 C16 1.463(6) . ?
C16 C17 1.384(6) . ?
C17 C18 1.381(7) . ?
C18 C19 1.372(7) . ?
C19 C20 1.380(7) . ?
O1 C21 1.276(5) . ?
O2 C21 1.222(5) . ?
C21 C22 1.513(6) . ?
Cl O6 3.092(7) 1_665 ?
Cl O5 3.153(5) 1_665 ?
Cl O5 3.194(5) 2_765 ?
Cl O3 3.220(5) 1_655 ?
O3 O4 2.794(7) 1_455 ?
O3 O7 2.795(11) 2_666 ?
O4 O6 2.742(8) 1_765 ?
O4 O5 2.796(7) 1_665 ?
C71 O7 1.368(10) 2_656 ?
C71 O7 1.368(10) . ?

loop_
_geom_hbond_atom_site_label_D
_geom_hbond_atom_site_label_H
_geom_hbond_atom_site_label_A
_geom_hbond_distance_DH
_geom_hbond_distance_HA
_geom_hbond_distance_DA
_geom_hbond_angle_DHA
_geom_hbond_site_symmetry_A
O7 H70 O6 0.82 1.90 2.691(12) 162.9 .
C4 H4 O1 0.93 2.59 3.421(5) 148.7 2_765
C11 H11 O1 0.93 2.50 2.999(6) 114.1 .
C14 H14 O2 0.93 2.39 3.271(6) 158.7 2_766
C17 H17 O2 0.93 2.41 3.273(6) 155.2 2_766
C20 H20 O5 0.93 2.50 3.310(6) 145.1 .
